data_7016589
loop_
_publ_author_name
'Qiu, Renhua'
'Yin, Shuangfeng'
'Song, Xingxing'
'Meng, Zhengong'
'Qiu, Yimiao'
'Tan, Nianyuan'
'Xu, Xinhua'
'Luo, Shenglian'
'Dai, Feng-Rong'
'Au, Chak-Tong'
'Wong, Wai-Yeung'

_publ_section_title
;
 Effect of butterfly-shaped sulfur-bridged ligand and counter anions on
 the catalytic activity and diastereoselectivity of organobismuth
 complexes.
;
_journal_issue 37
_journal_name_full 'Dalton transactions (Cambridge, England : 2003)'
_journal_page_first 9482
_journal_page_last 9489
_journal_paper_doi 10.1039/c0dt01419b
_journal_volume 40
_journal_year 2011
_chemical_formula_sum 'C22 H14 Bi F17 O4 S2'
_chemical_formula_weight 938.43
_chemical_compound_source 'From datablock cd29204, block I'
_space_group_IT_number 14
_symmetry_cell_setting monoclinic
_symmetry_space_group_name_Hall '-P 2ybc'
_symmetry_space_group_name_H-M 'P 1 21/c 1'
_atom_sites_solution_hydrogens geom
_atom_sites_solution_primary direct
_atom_sites_solution_secondary difmap
_audit_creation_method SHELXL-97
_audit_update_record
;
2009-05-18 # Formatted by publCIF
;
_cell_angle_alpha 90.00
_cell_angle_beta 97.8420(10)
_cell_angle_gamma 90.00
_cell_formula_units_Z 4
_cell_length_a 24.7673(17)
_cell_length_b 11.7803(8)
_cell_length_c 10.0588(7)
_cell_measurement_reflns_used 4671
_cell_measurement_temperature 293(2)
_cell_measurement_theta_max 45.616
_cell_measurement_theta_min 4.794
_cell_volume 2907.4(3)
_computing_cell_refinement 'Bruker SMART'
_computing_data_collection 'Bruker SMART'
_computing_data_reduction 'Bruker SHELXTL'
_computing_molecular_graphics 'Bruker SHELXTL'
_computing_publication_material 'Bruker SHELXTL'
_computing_structure_refinement 'SHELXL-97 (Sheldrick, 1997)'
_computing_structure_solution 'SHELXS-97 (Sheldrick, 1990)'
_diffrn_ambient_temperature 293(2)
_diffrn_measured_fraction_theta_full 0.994
_diffrn_measured_fraction_theta_max 0.994
_diffrn_measurement_device_type 'CCD area detector'
_diffrn_measurement_method 'phi and omega scans'
_diffrn_radiation_monochromator graphite
_diffrn_radiation_source 'fine-focus sealed tube'
_diffrn_radiation_type MoK\a
_diffrn_radiation_wavelength 0.71073
_diffrn_reflns_av_R_equivalents 0.0885
_diffrn_reflns_av_sigmaI/netI 0.0734
_diffrn_reflns_limit_h_max 28
_diffrn_reflns_limit_h_min -30
_diffrn_reflns_limit_k_max 13
_diffrn_reflns_limit_k_min -14
_diffrn_reflns_limit_l_max 12
_diffrn_reflns_limit_l_min -8
_diffrn_reflns_number 15666
_diffrn_reflns_theta_full 26.00
_diffrn_reflns_theta_max 26.00
_diffrn_reflns_theta_min 1.66
_exptl_absorpt_coefficient_mu 6.347
_exptl_absorpt_correction_T_max 1.00000
_exptl_absorpt_correction_T_min 0.75125
_exptl_absorpt_correction_type empirical
_exptl_absorpt_process_details sadabs
_exptl_crystal_colour colorless
_exptl_crystal_density_diffrn 2.144
_exptl_crystal_density_method 'not measured'
_exptl_crystal_description prismatic
_exptl_crystal_F_000 1784
_exptl_crystal_size_max 0.281
_exptl_crystal_size_mid 0.167
_exptl_crystal_size_min 0.155
_refine_diff_density_max 1.383
_refine_diff_density_min -1.425
_refine_diff_density_rms 0.163
_refine_ls_extinction_coef 0.00055(18)
_refine_ls_extinction_expression Fc^*^=kFc[1+0.001xFc^2^\l^3^/sin(2\q)]^-1/4^
_refine_ls_extinction_method SHELXL
_refine_ls_goodness_of_fit_ref 0.940
_refine_ls_hydrogen_treatment mixed
_refine_ls_matrix_type full
_refine_ls_number_parameters 461
_refine_ls_number_reflns 5693
_refine_ls_number_restraints 48
_refine_ls_restrained_S_all 0.951
_refine_ls_R_factor_all 0.0693
_refine_ls_R_factor_gt 0.0518
_refine_ls_shift/su_max 0.083
_refine_ls_shift/su_mean 0.009
_refine_ls_structure_factor_coef Fsqd
_refine_ls_weighting_details 'calc w=1/[\s^2^(Fo^2^)+(0.0794P)^2^+0.0000P] where P=(Fo^2^+2Fc^2^)/3'
_refine_ls_weighting_scheme calc
_refine_ls_wR_factor_gt 0.1287
_refine_ls_wR_factor_ref 0.1352
_reflns_number_gt 3957
_reflns_number_total 5693
_reflns_threshold_expression >2sigma(I)
_cod_data_source_file c0dt01419b.txt
_cod_data_source_block cd29204
_cod_depositor_comments
;
The following automatic conversions were performed:

'_symmetry_cell_setting' value 'Monoclinic' changed to 'monoclinic'
according to /home/saulius/struct/CIF-dictionaries/cif_core.dic
dictionary named 'cif_core.dic' version 2.4.1 from 2010-06-29.

Automatic conversion script
Id: cif_fix_values 1715 2011-07-08 13:25:40Z adriana 
;
_cod_original_sg_symbol_H-M P2(1)/c
_cod_database_code 7016589

loop_
_symmetry_equiv_pos_as_xyz
'x, y, z'
'-x, y+1/2, -z+1/2'
'-x, -y, -z'
'x, -y-1/2, z-1/2'

loop_
_atom_site_label
_atom_site_type_symbol
_atom_site_fract_x
_atom_site_fract_y
_atom_site_fract_z
_atom_site_U_iso_or_equiv
_atom_site_adp_type
_atom_site_occupancy
_atom_site_symmetry_multiplicity
_atom_site_calc_flag
_atom_site_refinement_flags
_atom_site_disorder_assembly
_atom_site_disorder_group
Bi Bi 0.628618(13) 1.02124(3) 1.07405(3) 0.06027(16) Uani 1 1 d . . .
S1 S 0.61565(10) 0.8274(2) 1.2102(2) 0.0775(7) Uani 1 1 d . . .
S2 S 0.66761(11) 0.0693(2) 0.5138(3) 0.0802(7) Uani 1 1 d D . .
O1 O 0.6397(4) 1.1350(6) 0.8764(8) 0.093(2) Uani 1 1 d D . .
O2 O 0.6628(6) -0.0342(10) 0.452(2) 0.131(10) Uani 1 1 d . A .
O3 O 0.6504(8) 0.119(3) 0.622(2) 0.141(16) Uani 0.70 1 d P A 1
O4 O 0.6448(4) 0.1331(10) 0.4095(13) 0.145(5) Uani 1 1 d . A .
O3' O 0.6563(12) 0.0199(18) 0.643(2) 0.076(7) Uani 0.30 1 d P A 2
C1 C 0.7036(3) 0.9232(7) 1.0449(7) 0.0583(19) Uani 1 1 d . . .
C2 C 0.7381(4) 0.9618(7) 0.9571(9) 0.067(2) Uani 1 1 d . . .
H2 H 0.7288 1.0266 0.9062 0.080 Uiso 1 1 calc R . .
C3 C 0.7859(3) 0.9060(11) 0.9440(10) 0.085(3) Uani 1 1 d . . .
H3 H 0.8089 0.9321 0.8848 0.102 Uiso 1 1 calc R . .
C4 C 0.7987(4) 0.8121(11) 1.0196(11) 0.091(3) Uani 1 1 d . . .
H4 H 0.8307 0.7732 1.0106 0.109 Uiso 1 1 calc R . .
C5 C 0.7660(4) 0.7726(9) 1.1092(11) 0.087(3) Uani 1 1 d . . .
H5 H 0.7761 0.7088 1.1611 0.104 Uiso 1 1 calc R . .
C6 C 0.7191(3) 0.8270(8) 1.1215(8) 0.070(2) Uani 1 1 d . . .
C7 C 0.6852(4) 0.7829(9) 1.2290(10) 0.085(3) Uani 1 1 d . . .
H7A H 0.7028 0.8075 1.3164 0.102 Uiso 1 1 calc R . .
H7B H 0.6861 0.7006 1.2281 0.102 Uiso 1 1 calc R . .
C8 C 0.5657(3) 0.9279(7) 0.9349(8) 0.0572(18) Uani 1 1 d . . .
C9 C 0.5340(4) 0.9834(8) 0.8323(10) 0.070(2) Uani 1 1 d . . .
H9 H 0.5417 1.0588 0.8151 0.084 Uiso 1 1 calc R . .
C10 C 0.4904(4) 0.9301(12) 0.7525(11) 0.089(3) Uani 1 1 d . . .
H10 H 0.4710 0.9680 0.6801 0.106 Uiso 1 1 calc R . .
C11 C 0.4771(4) 0.8237(10) 0.7821(11) 0.085(3) Uani 1 1 d . . .
H11 H 0.4471 0.7885 0.7330 0.102 Uiso 1 1 calc R . .
C12 C 0.5074(4) 0.7673(8) 0.8841(12) 0.083(3) Uani 1 1 d . . .
H12 H 0.4981 0.6930 0.9024 0.100 Uiso 1 1 calc R . .
C13 C 0.5523(3) 0.8172(7) 0.9629(8) 0.063(2) Uani 1 1 d . . .
C14 C 0.5877(3) 0.7465(8) 1.0658(9) 0.075(2) Uani 1 1 d . . .
H14A H 0.6174 0.7139 1.0245 0.090 Uiso 1 1 calc R . .
H14B H 0.5663 0.6845 1.0943 0.090 Uiso 1 1 calc R . .
C15 C 0.7382(5) 0.1101(12) 0.5375(11) 0.121(4) Uani 1 1 d D A .
C16 C 0.7714(4) 0.0901(8) 0.4245(10) 0.101(3) Uani 1 1 d D . .
C17 C 0.8299(5) 0.1251(11) 0.4391(12) 0.121(4) Uani 1 1 d D A .
C18 C 0.8657(5) 0.1008(11) 0.3371(12) 0.111(4) Uani 1 1 d D . .
C19 C 0.9229(6) 0.1454(18) 0.3490(17) 0.161(14) Uani 1 1 d D A .
C20 C 0.9595(5) 0.0992(15) 0.2543(16) 0.159(7) Uani 1 1 d D . .
C21 C 1.0156(9) 0.152(2) 0.273(2) 0.243(12) Uiso 1 1 d D A .
C22 C 1.0555(9) 0.125(2) 0.181(2) 0.247(13) Uiso 1 1 d D . .
F1 F 0.7418(6) 0.2208(14) 0.567(2) 0.160(11) Uani 0.60 1 d PD A 1
F2 F 0.7624(6) 0.063(2) 0.6490(13) 0.142(12) Uani 0.60 1 d PD A 1
F3 F 0.7426(9) 0.112(3) 0.3093(15) 0.164(14) Uani 0.60 1 d PD A 1
F4 F 0.7734(18) -0.0231(15) 0.421(6) 0.171(3) Uani 0.60 1 d PD A 1
F5 F 0.8278(6) 0.2443(9) 0.424(2) 0.175(7) Uani 0.60 1 d PD A 1
F6 F 0.8545(6) 0.109(2) 0.5638(11) 0.149(6) Uani 0.60 1 d PD A 1
F7 F 0.8376(8) 0.1142(19) 0.2186(14) 0.138(7) Uani 0.60 1 d PD A 1
F8 F 0.8784(11) -0.0137(12) 0.366(3) 0.168(10) Uani 0.60 1 d PD A 1
F9 F 0.9068(12) 0.2511(17) 0.305(3) 0.211(9) Uiso 0.60 1 d PD A 1
F10 F 0.9419(10) 0.096(3) 0.463(2) 0.243(12) Uiso 0.60 1 d PD A 1
F11 F 0.9379(12) 0.151(3) 0.138(2) 0.273(14) Uiso 0.60 1 d PD A 1
F12 F 0.9541(16) -0.008(2) 0.199(4) 0.245(15) Uiso 0.50 1 d PD A 1
F13 F 1.0024(8) 0.258(2) 0.217(2) 0.222(9) Uiso 0.60 1 d PD A 1
F14 F 1.0425(7) 0.1503(19) 0.3983(17) 0.165(5) Uiso 0.60 1 d PD A 1
F15 F 1.0274(14) 0.160(3) 0.068(3) 0.218(18) Uiso 0.60 1 d PD A 1
F16 F 1.1025(8) 0.162(2) 0.193(2) 0.203(8) Uiso 0.60 1 d PD A 1
F17 F 1.0637(12) 0.015(2) 0.177(3) 0.226(10) Uiso 0.60 1 d PD A 1
F1' F 0.7321(18) 0.222(2) 0.570(7) 0.221(4) Uiso 0.40 1 d PD A 2
F2' F 0.7733(19) 0.059(5) 0.631(5) 0.261(3) Uiso 0.40 1 d PD A 2
F3' F 0.7499(11) 0.173(3) 0.339(3) 0.157(14) Uani 0.40 1 d PD A 2
F4' F 0.7643(10) -0.0134(18) 0.376(3) 0.117(11) Uani 0.40 1 d PD A 2
F5' F 0.8480(13) 0.192(3) 0.535(3) 0.168(12) Uiso 0.40 1 d PD A 2
F6' F 0.8480(13) 0.030(2) 0.516(3) 0.165(10) Uiso 0.40 1 d PD A 2
F7' F 0.8509(10) 0.213(2) 0.290(3) 0.165(12) Uiso 0.40 1 d PD A 2
F8' F 0.8444(17) 0.033(5) 0.241(5) 0.171(3) Uani 0.40 1 d PD A 2
F9' F 0.936(2) 0.2512(18) 0.305(5) 0.222(3) Uiso 0.40 1 d PD A 2
F10' F 0.9436(7) 0.1611(17) 0.4725(15) 0.091(4) Uiso 0.40 1 d PD A 2
F11' F 0.9339(7) 0.0906(18) 0.1290(15) 0.097(5) Uiso 0.40 1 d PD A 2
F12' F 0.9745(9) -0.0034(15) 0.313(2) 0.171(7) Uiso 0.50 1 d PD A 2
F13' F 1.0297(13) 0.249(3) 0.339(4) 0.215(12) Uiso 0.40 1 d PD A 2
F14' F 1.032(2) 0.059(4) 0.353(5) 0.223(2) Uiso 0.40 1 d PD A 2
F17' F 1.0407(10) 0.101(3) 0.057(2) 0.149(8) Uiso 0.40 1 d PD A 2
F16' F 1.0946(13) 0.098(4) 0.277(3) 0.242(15) Uiso 0.40 1 d PD A 2
F15' F 1.0695(15) 0.236(3) 0.180(4) 0.239(15) Uiso 0.40 1 d PD A 2
H1B H 0.665(9) 1.11(3) 0.84(3) 0.14(19) Uiso 1 1 d D . .
H1A H 0.642(4) 1.2040(19) 0.877(11) 0.12(4) Uiso 1 1 d D . .

loop_
_atom_site_aniso_label
_atom_site_aniso_U_11
_atom_site_aniso_U_22
_atom_site_aniso_U_33
_atom_site_aniso_U_23
_atom_site_aniso_U_13
_atom_site_aniso_U_12
Bi 0.0705(2) 0.0613(2) 0.0506(2) -0.01289(14) 0.01411(14) 0.00077(14)
S1 0.0863(15) 0.0921(17) 0.0603(13) 0.0152(12) 0.0320(12) 0.0048(13)
S2 0.1040(18) 0.0716(16) 0.0663(14) 0.0057(12) 0.0168(13) 0.0041(14)
O1 0.133(6) 0.060(4) 0.086(5) 0.005(4) 0.020(4) -0.015(4)
O2 0.103(11) 0.103(10) 0.201(3) -0.050(13) 0.116(16) -0.068(8)
O3 0.083(15) 0.232(4) 0.106(15) -0.082(2) -0.002(12) 0.081(2)
O4 0.105(7) 0.129(10) 0.180(12) 0.100(9) -0.044(8) -0.034(7)
O3' 0.131(2) 0.068(13) 0.034(10) -0.019(10) 0.023(12) 0.008(13)
C1 0.062(4) 0.067(5) 0.047(4) -0.005(4) 0.009(4) 0.000(4)
C2 0.070(5) 0.067(6) 0.064(5) -0.005(4) 0.014(4) -0.011(4)
C3 0.056(5) 0.112(9) 0.090(7) -0.007(6) 0.022(5) 0.001(5)
C4 0.062(6) 0.120(9) 0.095(8) 0.002(7) 0.026(5) 0.017(6)
C5 0.074(6) 0.090(7) 0.099(8) 0.009(6) 0.021(6) 0.018(5)
C6 0.068(5) 0.084(6) 0.058(5) 0.003(5) 0.012(4) -0.008(5)
C7 0.111(7) 0.081(7) 0.066(6) 0.019(5) 0.022(5) 0.010(6)
C8 0.051(4) 0.067(5) 0.057(5) -0.010(4) 0.018(4) 0.002(4)
C9 0.065(5) 0.069(5) 0.076(6) -0.009(5) 0.012(5) 0.004(4)
C10 0.074(6) 0.105(8) 0.083(7) -0.020(6) -0.002(5) 0.022(6)
C11 0.060(5) 0.083(7) 0.108(8) -0.030(6) -0.002(5) 0.006(5)
C12 0.069(5) 0.060(6) 0.125(9) -0.031(6) 0.028(6) -0.007(4)
C13 0.061(5) 0.064(5) 0.070(5) -0.010(4) 0.031(4) 0.001(4)
C14 0.075(5) 0.069(6) 0.089(6) 0.009(5) 0.035(5) 0.001(4)
C15 0.139(11) 0.147(14) 0.070(7) 0.002(8) -0.010(8) 0.008(10)
C16 0.124(8) 0.102(9) 0.087(7) 0.021(6) 0.023(6) -0.011(6)
C17 0.127(11) 0.123(12) 0.107(10) 0.010(8) -0.002(9) 0.014(9)
C18 0.118(10) 0.113(11) 0.106(10) 0.006(8) 0.028(8) -0.005(8)
C19 0.115(13) 0.242(3) 0.152(3) 0.102(2) 0.067(15) 0.072(17)
C20 0.092(9) 0.192(19) 0.192(18) 0.083(16) 0.017(11) -0.001(10)
F1 0.090(7) 0.145(14) 0.241(2) -0.151(16) 0.006(9) -0.030(7)
F2 0.078(7) 0.291(4) 0.046(6) 0.088(11) -0.007(5) 0.013(11)
F3 0.167(16) 0.271(4) 0.044(7) 0.007(13) -0.007(8) -0.12(2)
F4 0.201(4) 0.106(18) 0.221(8) -0.101(3) 0.011(4) 0.009(18)
F5 0.165(12) 0.055(7) 0.301(2) -0.032(10) 0.031(14) 0.005(7)
F6 0.144(11) 0.22(2) 0.065(7) -0.031(10) -0.043(7) 0.006(12)
F7 0.146(12) 0.195(19) 0.065(8) -0.006(9) -0.020(8) -0.029(13)
F8 0.231(3) 0.070(9) 0.211(2) 0.018(11) 0.112(2) 0.015(11)
F3' 0.102(15) 0.211(3) 0.151(3) 0.131(2) -0.009(14) 0.025(18)
F4' 0.121(15) 0.13(2) 0.116(15) -0.084(14) 0.086(14) -0.082(15)
F8' 0.131(3) 0.221(6) 0.181(5) -0.171(5) 0.121(3) -0.111(4)

loop_
_atom_type_symbol
_atom_type_description
_atom_type_scat_dispersion_real
_atom_type_scat_dispersion_imag
_atom_type_scat_source
C C 0.0033 0.0016 'International Tables Vol C Tables 4.2.6.8 and 6.1.1.4'
H H 0.0000 0.0000 'International Tables Vol C Tables 4.2.6.8 and 6.1.1.4'
O O 0.0106 0.0060 'International Tables Vol C Tables 4.2.6.8 and 6.1.1.4'
F F 0.0171 0.0103 'International Tables Vol C Tables 4.2.6.8 and 6.1.1.4'
S S 0.1246 0.1234 'International Tables Vol C Tables 4.2.6.8 and 6.1.1.4'
Bi Bi -4.1077 10.2566 'International Tables Vol C Tables 4.2.6.8 and 6.1.1.4'

loop_
_geom_angle_atom_site_label_1
_geom_angle_atom_site_label_2
_geom_angle_atom_site_label_3
_geom_angle
C8 Bi C1 100.6(3)
C8 Bi O1 84.7(3)
C1 Bi O1 89.4(3)
C8 Bi S1 77.3(2)
C1 Bi S1 77.8(2)
O1 Bi S1 155.42(19)
C7 S1 C14 100.9(5)
C7 S1 Bi 97.0(3)
C14 S1 Bi 95.6(3)
O3 S2 O4 103.9(14)
O3 S2 O2 137.1(18)
O4 S2 O2 98.2(12)
O3 S2 O3' 49.4(14)
O4 S2 O3' 142.2(13)
O2 S2 O3' 91.8(12)
O3 S2 C15 100.6(12)
O4 S2 C15 104.5(6)
O2 S2 C15 108.8(7)
O3' S2 C15 106.6(12)
Bi O1 H1B 108(10)
Bi O1 H1A 124(8)
H1B O1 H1A 109(10)
C2 C1 C6 118.1(8)
C2 C1 Bi 120.5(6)
C6 C1 Bi 121.1(6)
C3 C2 C1 121.1(9)
C3 C2 H2 119.4
C1 C2 H2 119.4
C4 C3 C2 118.4(9)
C4 C3 H3 120.8
C2 C3 H3 120.8
C3 C4 C5 122.0(9)
C3 C4 H4 119.0
C5 C4 H4 119.0
C6 C5 C4 119.5(10)
C6 C5 H5 120.2
C4 C5 H5 120.2
C5 C6 C1 120.8(8)
C5 C6 C7 117.4(9)
C1 C6 C7 121.7(8)
C6 C7 S1 115.7(6)
C6 C7 H7A 108.4
S1 C7 H7A 108.3
C6 C7 H7B 108.3
S1 C7 H7B 108.3
H7A C7 H7B 107.4
C9 C8 C13 118.2(8)
C9 C8 Bi 120.9(6)
C13 C8 Bi 120.2(6)
C8 C9 C10 122.2(10)
C8 C9 H9 118.9
C10 C9 H9 118.9
C11 C10 C9 119.0(10)
C11 C10 H10 120.5
C9 C10 H10 120.5
C10 C11 C12 119.8(9)
C10 C11 H11 120.1
C12 C11 H11 120.1
C11 C12 C13 122.4(9)
C11 C12 H12 118.8
C13 C12 H12 118.8
C8 C13 C12 118.3(9)
C8 C13 C14 121.7(8)
C12 C13 C14 119.8(8)
C13 C14 S1 112.6(6)
C13 C14 H14A 109.1
S1 C14 H14A 109.1
C13 C14 H14B 109.1
S1 C14 H14B 109.1
H14A C14 H14B 107.8
F2 C15 F2' 15(3)
F2 C15 F1 102.4(18)
F2' C15 F1 106(3)
F2 C15 F1' 105(3)
F2' C15 F1' 110(4)
F1 C15 F1' 10(2)
F2 C15 C16 110.1(12)
F2' C15 C16 95(3)
F1 C15 C16 106.9(13)
F1' C15 C16 115(3)
F2 C15 S2 108.7(11)
F2' C15 S2 120(3)
F1 C15 S2 108.9(10)
F1' C15 S2 99(2)
C16 C15 S2 118.6(8)
F3 C16 F4' 79.9(19)
F3 C16 F4 101(3)
F4' C16 F4 21(3)
F3 C16 F3' 34.4(19)
F4' C16 F3' 114(2)
F4 C16 F3' 135(3)
F3 C16 C17 116.1(13)
F4' C16 C17 111.7(13)
F4 C16 C17 104(2)
F3' C16 C17 98.9(14)
F3 C16 C15 110.5(14)
F4' C16 C15 111.4(11)
F4 C16 C15 102(2)
F3' C16 C15 99.1(16)
C17 C16 C15 120.2(10)
F5' C17 F6 46.1(16)
F5' C17 F6' 91(2)
F6 C17 F6' 45.2(13)
F5' C17 F5 58.3(17)
F6 C17 F5 104.4(16)
F6' C17 F5 149(2)
F5' C17 C18 117.6(18)
F6 C17 C18 112.7(12)
F6' C17 C18 93.0(17)
F5 C17 C18 97.6(11)
F5' C17 C16 118.6(18)
F6 C17 C16 111.6(12)
F6' C17 C16 93.8(16)
F5 C17 C16 104.0(11)
C18 C17 C16 123.1(11)
F8' C18 F7 45(3)
F8' C18 F8 68(3)
F7 C18 F8 112.2(18)
F8' C18 F7' 105(4)
F7 C18 F7' 60.4(16)
F8 C18 F7' 172(2)
F8' C18 C17 114.3(17)
F7 C18 C17 108.5(13)
F8 C18 C17 100.6(13)
F7' C18 C17 84.4(11)
F8' C18 C19 123.7(19)
F7 C18 C19 114.2(13)
F8 C18 C19 97.8(15)
F7' C18 C19 84.2(11)
C17 C18 C19 121.9(12)
F10' C19 F10 34.7(15)
F10' C19 F9 104(2)
F10 C19 F9 138(3)
F10' C19 F9' 96(3)
F10 C19 F9' 128(3)
F9 C19 F9' 31(3)
F10' C19 C18 111.9(14)
F10 C19 C18 97.8(16)
F9 C19 C18 93.5(14)
F9' C19 C18 124(3)
F10' C19 C20 117.8(13)
F10 C19 C20 102.5(17)
F9 C19 C20 107.4(17)
F9' C19 C20 86.1(13)
C18 C19 C20 117.9(15)
F11' C20 F11 30.9(16)
F11' C20 F12' 113.9(18)
F11 C20 F12' 144(2)
F11' C20 F12 63(2)
F11 C20 F12 93(3)
F12' C20 F12 51.2(17)
F11' C20 C21 117.3(15)
F11 C20 C21 99.9(18)
F12' C20 C21 96.7(16)
F12 C20 C21 117(2)
F11' C20 C19 112.0(13)
F11 C20 C19 100.5(17)
F12' C20 C19 101.4(15)
F12 C20 C19 124(2)
C21 C20 C19 113.5(16)
F14 C21 F13' 59.1(18)
F14 C21 F14' 51(2)
F13' C21 F14' 111(3)
F14 C21 F13 116(2)
F13' C21 F13 57.3(18)
F14' C21 F13 168(3)
F14 C21 C22 107.4(19)
F13' C21 C22 110(2)
F14' C21 C22 91(3)
F13 C21 C22 94.5(17)
F14 C21 C20 116.2(17)
F13' C21 C20 126(3)
F14' C21 C20 87(3)
F13 C21 C20 99.0(19)
C22 C21 C20 121.3(19)
F16 C22 F17' 109(3)
F16 C22 F16' 54(2)
F17' C22 F16' 138(3)
F16 C22 F15 111(3)
F17' C22 F15 35(2)
F16' C22 F15 165(4)
F16 C22 F17 101(2)
F17' C22 F17 77(2)
F16' C22 F17 71(2)
F15 C22 F17 111(3)
F16 C22 F15' 55(2)
F17' C22 F15' 104(3)
F16' C22 F15' 94(3)
F15 C22 F15' 78(3)
F17 C22 F15' 156(3)
F16 C22 C21 125(2)
F17' C22 C21 122(2)
F16' C22 C21 94(3)
F15 C22 C21 99(2)
F17 C22 C21 110(3)
F15' C22 C21 89.7(15)
C20 F12' F14' 83.4(17)
C21 F14' F12' 92(3)

loop_
_geom_bond_atom_site_label_1
_geom_bond_atom_site_label_2
_geom_bond_distance
Bi C8 2.236(8)
Bi C1 2.240(8)
Bi O1 2.445(7)
Bi S1 2.704(2)
S1 C7 1.787(10)
S1 C14 1.795(10)
S2 O3 1.351(15)
S2 O4 1.349(10)
S2 O2 1.365(13)
S2 O3' 1.48(2)
S2 C15 1.797(14)
O1 H1B 0.83(5)
O1 H1A 0.81(2)
C1 C2 1.388(11)
C1 C6 1.394(12)
C2 C3 1.376(13)
C2 H2 0.9300
C3 C4 1.355(15)
C3 H3 0.9300
C4 C5 1.374(13)
C4 H4 0.9300
C5 C6 1.346(12)
C5 H5 0.9300
C6 C7 1.546(12)
C7 H7A 0.9700
C7 H7B 0.9700
C8 C9 1.375(12)
C8 C13 1.384(12)
C9 C10 1.404(14)
C9 H9 0.9300
C10 C11 1.339(15)
C10 H10 0.9300
C11 C12 1.360(14)
C11 H11 0.9300
C12 C13 1.403(12)
C12 H12 0.9300
C13 C14 1.513(12)
C14 H14A 0.9700
C14 H14B 0.9700
C15 F2 1.320(13)
C15 F2' 1.34(2)
C15 F1 1.338(15)
C15 F1' 1.37(2)
C15 C16 1.511(13)
C16 F3 1.301(15)
C16 F4' 1.316(16)
C16 F4 1.335(17)
C16 F3' 1.359(16)
C16 C17 1.493(13)
C17 F5' 1.283(18)
C17 F6 1.331(14)
C17 F6' 1.401(18)
C17 F5 1.413(14)
C17 C18 1.472(13)
C18 F8' 1.302(17)
C18 F7 1.305(14)
C18 F8 1.407(15)
C18 F7' 1.439(17)
C18 C19 1.502(15)
C19 F10' 1.291(16)
C19 F10 1.316(17)
C19 F9 1.365(17)
C19 F9' 1.38(2)
C19 C20 1.504(16)
C20 F11' 1.335(16)
C20 F11 1.361(18)
C20 F12' 1.374(16)
C20 F12 1.378(18)
C20 C21 1.508(16)
C21 F14 1.344(17)
C21 F13' 1.350(19)
C21 F14' 1.39(2)
C21 F13 1.395(18)
C21 C22 1.476(18)
C22 F16 1.232(18)
C22 F17' 1.276(18)
C22 F16' 1.312(19)
C22 F15 1.311(19)
C22 F17 1.311(18)
C22 F15' 1.354(19)
F12' F14' 1.61(5)

loop_
_geom_torsion_atom_site_label_1
_geom_torsion_atom_site_label_2
_geom_torsion_atom_site_label_3
_geom_torsion_atom_site_label_4
_geom_torsion
C8 Bi S1 C7 123.1(4)
C1 Bi S1 C7 19.1(4)
O1 Bi S1 C7 79.1(6)
C8 Bi S1 C14 21.3(3)
C1 Bi S1 C14 -82.6(3)
O1 Bi S1 C14 -22.6(6)
C8 Bi C1 C2 97.3(7)
O1 Bi C1 C2 12.8(6)
S1 Bi C1 C2 171.7(7)
C8 Bi C1 C6 -87.7(7)
O1 Bi C1 C6 -172.2(7)
S1 Bi C1 C6 -13.3(6)
C6 C1 C2 C3 1.1(13)
Bi C1 C2 C3 176.2(7)
C1 C2 C3 C4 -0.3(15)
C2 C3 C4 C5 -0.9(17)
C3 C4 C5 C6 1.2(18)
C4 C5 C6 C1 -0.3(16)
C4 C5 C6 C7 -176.8(10)
C2 C1 C6 C5 -0.8(13)
Bi C1 C6 C5 -175.9(8)
C2 C1 C6 C7 175.6(8)
Bi C1 C6 C7 0.5(12)
C5 C6 C7 S1 -162.2(8)
C1 C6 C7 S1 21.3(12)
C14 S1 C7 C6 71.3(8)
Bi S1 C7 C6 -25.9(8)
C1 Bi C8 C9 -122.4(6)
O1 Bi C8 C9 -34.0(6)
S1 Bi C8 C9 162.8(6)
C1 Bi C8 C13 67.5(6)
O1 Bi C8 C13 155.9(6)
S1 Bi C8 C13 -7.3(5)
C13 C8 C9 C10 -2.7(13)
Bi C8 C9 C10 -173.0(7)
C8 C9 C10 C11 4.0(14)
C9 C10 C11 C12 -3.2(15)
C10 C11 C12 C13 1.2(15)
C9 C8 C13 C12 0.7(11)
Bi C8 C13 C12 171.0(6)
C9 C8 C13 C14 174.6(7)
Bi C8 C13 C14 -15.1(9)
C11 C12 C13 C8 0.1(12)
C11 C12 C13 C14 -174.0(8)
C8 C13 C14 S1 38.6(9)
C12 C13 C14 S1 -147.6(6)
C7 S1 C14 C13 -133.4(6)
Bi S1 C14 C13 -35.1(6)
O3 S2 C15 F2 64(2)
O4 S2 C15 F2 171.8(16)
O2 S2 C15 F2 -84.1(18)
O3' S2 C15 F2 13.7(17)
O3 S2 C15 F2' 75(4)
O4 S2 C15 F2' -177(3)
O2 S2 C15 F2' -73(4)
O3' S2 C15 F2' 25(4)
O3 S2 C15 F1 -47(2)
O4 S2 C15 F1 61.0(15)
O2 S2 C15 F1 165.1(16)
O3' S2 C15 F1 -97.1(16)
O3 S2 C15 F1' -44(4)
O4 S2 C15 F1' 63(3)
O2 S2 C15 F1' 167(3)
O3' S2 C15 F1' -95(3)
O3 S2 C15 C16 -169.0(18)
O4 S2 C15 C16 -61.5(12)
O2 S2 C15 C16 42.6(14)
O3' S2 C15 C16 140.3(12)
F2 C15 C16 F3 165(2)
F2' C15 C16 F3 167(3)
F1 C15 C16 F3 -84.5(19)
F1' C15 C16 F3 -77(3)
S2 C15 C16 F3 39.0(19)
F2 C15 C16 F4' 78(2)
F2' C15 C16 F4' 81(3)
F1 C15 C16 F4' -171(2)
F1' C15 C16 F4' -164(3)
S2 C15 C16 F4' -48(2)
F2 C15 C16 F4 58(3)
F2' C15 C16 F4 61(3)
F1 C15 C16 F4 169(2)
F1' C15 C16 F4 176(4)
S2 C15 C16 F4 -68(2)
F2 C15 C16 F3' -161(2)
F2' C15 C16 F3' -159(3)
F1 C15 C16 F3' -51(2)
F1' C15 C16 F3' -44(3)
S2 C15 C16 F3' 72.7(18)
F2 C15 C16 C17 -55.3(18)
F2' C15 C16 C17 -53(3)
F1 C15 C16 C17 55.2(15)
F1' C15 C16 C17 62(3)
S2 C15 C16 C17 178.7(8)
F3 C16 C17 F5' 123(3)
F4' C16 C17 F5' -148(3)
F4 C16 C17 F5' -127(3)
F3' C16 C17 F5' 92(3)
C15 C16 C17 F5' -14(3)
F3 C16 C17 F6 174(2)
F4' C16 C17 F6 -97(2)
F4 C16 C17 F6 -76(3)
F3' C16 C17 F6 143(2)
C15 C16 C17 F6 36.5(19)
F3 C16 C17 F6' -143(2)
F4' C16 C17 F6' -54(2)
F4 C16 C17 F6' -33(3)
F3' C16 C17 F6' -175(2)
C15 C16 C17 F6' 79(2)
F3 C16 C17 F5 62(2)
F4' C16 C17 F5 151.1(18)
F4 C16 C17 F5 172(3)
F3' C16 C17 F5 31(2)
C15 C16 C17 F5 -75.5(15)
F3 C16 C17 C18 -47(2)
F4' C16 C17 C18 42(2)
F4 C16 C17 C18 63(3)
F3' C16 C17 C18 -78(2)
C15 C16 C17 C18 175.5(11)
F5' C17 C18 F8' -179(4)
F6 C17 C18 F8' 130(4)
F6' C17 C18 F8' 88(4)
F5 C17 C18 F8' -121(4)
C16 C17 C18 F8' -9(4)
F5' C17 C18 F7 -131(2)
F6 C17 C18 F7 177.5(18)
F6' C17 C18 F7 136(2)
F5 C17 C18 F7 -73.3(16)
C16 C17 C18 F7 39.0(17)
F5' C17 C18 F8 111(3)
F6 C17 C18 F8 60(2)
F6' C17 C18 F8 18(2)
F5 C17 C18 F8 168.8(18)
C16 C17 C18 F8 -78.9(18)
F5' C17 C18 F7' -75(3)
F6 C17 C18 F7' -126(2)
F6' C17 C18 F7' -168(2)
F5 C17 C18 F7' -17.1(17)
C16 C17 C18 F7' 95.2(17)
F5' C17 C18 C19 4(3)
F6 C17 C18 C19 -47(2)
F6' C17 C18 C19 -89(2)
F5 C17 C18 C19 62.5(16)
C16 C17 C18 C19 174.8(12)
F8' C18 C19 F10' -149(4)
F7 C18 C19 F10' 161.2(19)
F8 C18 C19 F10' -80(2)
F7' C18 C19 F10' 107(2)
C17 C18 C19 F10' 28(2)
F8' C18 C19 F10 -116(5)
F7 C18 C19 F10 -166(2)
F8 C18 C19 F10 -47(2)
F7' C18 C19 F10 140(2)
C17 C18 C19 F10 61(2)
F8' C18 C19 F9 105(4)
F7 C18 C19 F9 54(2)
F8 C18 C19 F9 173.2(19)
F7' C18 C19 F9 1(2)
C17 C18 C19 F9 -79.2(18)
F8' C18 C19 F9' 98(5)
F7 C18 C19 F9' 48(3)
F8 C18 C19 F9' 166(3)
F7' C18 C19 F9' -6(3)
C17 C18 C19 F9' -86(3)
F8' C18 C19 C20 -7(5)
F7 C18 C19 C20 -57(2)
F8 C18 C19 C20 61.4(19)
F7' C18 C19 C20 -111.2(18)
C17 C18 C19 C20 169.1(12)
F10' C19 C20 F11' -177.7(19)
F10 C19 C20 F11' 149(2)
F9 C19 C20 F11' -61(2)
F9' C19 C20 F11' -83(3)
C18 C19 C20 F11' 43(2)
F10' C19 C20 F11 -148(2)
F10 C19 C20 F11 179(2)
F9 C19 C20 F11 -31(2)
F9' C19 C20 F11 -53(3)
C18 C19 C20 F11 73(2)
F10' C19 C20 F12' 60(2)
F10 C19 C20 F12' 27(2)
F9 C19 C20 F12' 177(2)
F9' C19 C20 F12' 155(3)
C18 C19 C20 F12' -78.8(18)
F10' C19 C20 F12 111(3)
F10 C19 C20 F12 78(3)
F9 C19 C20 F12 -132(3)
F9' C19 C20 F12 -154(4)
C18 C19 C20 F12 -28(3)
F10' C19 C20 C21 -42(2)
F10 C19 C20 C21 -75(2)
F9 C19 C20 C21 75(2)
F9' C19 C20 C21 53(3)
C18 C19 C20 C21 178.7(15)
F11' C20 C21 F14 -174(2)
F11 C20 C21 F14 158(3)
F12' C20 C21 F14 -53(3)
F12 C20 C21 F14 -103(3)
C19 C20 C21 F14 52(3)
F11' C20 C21 F13' 116(3)
F11 C20 C21 F13' 89(3)
F12' C20 C21 F13' -123(3)
F12 C20 C21 F13' -172(3)
C19 C20 C21 F13' -17(3)
F11' C20 C21 F14' -131(3)
F11 C20 C21 F14' -158(3)
F12' C20 C21 F14' -9(3)
F12 C20 C21 F14' -59(4)
C19 C20 C21 F14' 96(3)
F11' C20 C21 F13 60(3)
F11 C20 C21 F13 33(2)
F12' C20 C21 F13 -179(2)
F12 C20 C21 F13 132(3)
C19 C20 C21 F13 -73(2)
F11' C20 C21 C22 -41(3)
F11 C20 C21 C22 -68(3)
F12' C20 C21 C22 80(2)
F12 C20 C21 C22 31(3)
C19 C20 C21 C22 -174.0(19)
F14 C21 C22 F16 -40(3)
F13' C21 C22 F16 23(4)
F14' C21 C22 F16 -90(4)
F13 C21 C22 F16 79(3)
C20 C21 C22 F16 -177(2)
F14 C21 C22 F17' 168(3)
F13' C21 C22 F17' -130(3)
F14' C21 C22 F17' 118(4)
F13 C21 C22 F17' -73(3)
C20 C21 C22 F17' 31(4)
F14 C21 C22 F16' 9(3)
F13' C21 C22 F16' 71(3)
F14' C21 C22 F16' -41(3)
F13 C21 C22 F16' 128(3)
C20 C21 C22 F16' -128(3)
F14 C21 C22 F15 -163(3)
F13' C21 C22 F15 -101(3)
F14' C21 C22 F15 147(3)
F13 C21 C22 F15 -44(3)
C20 C21 C22 F15 60(3)
F14 C21 C22 F17 81(3)
F13' C21 C22 F17 143(3)
F14' C21 C22 F17 31(3)
F13 C21 C22 F17 -160(2)
C20 C21 C22 F17 -56(3)
F14 C21 C22 F15' -85(3)
F13' C21 C22 F15' -23(3)
F14' C21 C22 F15' -135(3)
F13 C21 C22 F15' 34(2)
C20 C21 C22 F15' 138(3)
F11' C20 F12' F14' 132(2)
F11 C20 F12' F14' 125(4)
F12 C20 F12' F14' 128(3)
C21 C20 F12' F14' 8(3)
C19 C20 F12' F14' -108(2)
F14 C21 F14' F12' 135(4)
F13' C21 F14' F12' 135(3)
F13 C21 F14' F12' 128(14)
C22 C21 F14' F12' -113(2)
C20 C21 F14' F12' 8(2)
C20 F12' F14' C21 -9(3)
